data_4103886
loop_
_publ_author_name
'Shiyong Zhang'
'Shuaijun Yang'
'Jingbo Lan'
'Yurong Tang'
'Ying Xue'
'Jingsong You'

_publ_contact_author_address
; 
Key Laboratory of Green Chemistry and Technology of 
Ministry of Education, College of Chemistry, and State 
Key Laboratory of Biotherapy, West China Hospital, 
Sichuan University, Chengdu 610064, PR China
;
_publ_contact_author_email jsyou@scu.edu.cn
_publ_contact_author_fax 86-28-85412203
_publ_contact_author_name 'Professor Jingsong You'
_publ_contact_author_phone 86-28-85412203
_publ_section_title
;
 Ultrasound-Induced Switching of Sheetlike Coordination Polymer
 Microparticles to Nanofibers Capable of Gelating Solvents
;
_journal_name_full 'Journal of the American Chemical Society'
_journal_page_first 1689
_journal_page_last 1691
_journal_paper_doi 10.1021/ja808210z
_journal_volume 131
_journal_year 2009
_chemical_formula_sum 'C55 H68 F6 N8 O16 S2 Zn'
_chemical_formula_weight 1340.67
_chemical_name_systematic
; 
 ? 
;
_space_group_IT_number 5
_symmetry_cell_setting monoclinic
_symmetry_space_group_name_Hall 'C 2y'
_symmetry_space_group_name_H-M 'C 1 2 1'
_atom_sites_solution_hydrogens geom
_atom_sites_solution_primary direct
_atom_sites_solution_secondary difmap
_audit_creation_method SHELXL-97
_cell_angle_alpha 90.00
_cell_angle_beta 97.37(3)
_cell_angle_gamma 90.00
_cell_formula_units_Z 4
_cell_length_a 21.111(3)
_cell_length_b 17.542(3)
_cell_length_c 21.355(3)
_cell_measurement_reflns_used 26
_cell_measurement_temperature 294(2)
_cell_measurement_theta_max 7.76
_cell_measurement_theta_min 4.36
_cell_volume 7843(2)
_computing_structure_refinement 'SHELXL-97 (Sheldrick, 1997)'
_computing_structure_solution 'SHELXS-97 (Sheldrick, 1990)'
_diffrn_ambient_temperature 294(2)
_diffrn_measured_fraction_theta_full 0.994
_diffrn_measured_fraction_theta_max 0.994
_diffrn_measurement_device_type CAD4
_diffrn_measurement_method Omega/2-Theta
_diffrn_radiation_monochromator graphite
_diffrn_radiation_source 'fine-focus sealed tube'
_diffrn_radiation_type MoK\a
_diffrn_radiation_wavelength 0.71073
_diffrn_reflns_av_R_equivalents 0.0031
_diffrn_reflns_av_sigmaI/netI 0.1445
_diffrn_reflns_limit_h_max 25
_diffrn_reflns_limit_h_min -25
_diffrn_reflns_limit_k_max 20
_diffrn_reflns_limit_k_min 0
_diffrn_reflns_limit_l_max 25
_diffrn_reflns_limit_l_min -8
_diffrn_reflns_number 7907
_diffrn_reflns_theta_full 25.18
_diffrn_reflns_theta_max 25.18
_diffrn_reflns_theta_min 1.73
_diffrn_standards_decay_% 14.282
_diffrn_standards_interval_count 300
_diffrn_standards_number 3
_exptl_absorpt_coefficient_mu 0.142
_exptl_absorpt_correction_T_max 0.9426
_exptl_absorpt_correction_T_min 0.9296
_exptl_absorpt_correction_type none
_exptl_crystal_colour colourless
_exptl_crystal_density_diffrn 1.146
_exptl_crystal_density_method 'not measured'
_exptl_crystal_description block
_exptl_crystal_F_000 2816
_exptl_crystal_size_max 0.52
_exptl_crystal_size_mid 0.44
_exptl_crystal_size_min 0.42
_refine_diff_density_max 0.790
_refine_diff_density_min -0.657
_refine_diff_density_rms 0.122
_refine_ls_abs_structure_details 'Flack H D (1983), Acta Cryst. A39, 876-881'
_refine_ls_abs_structure_Flack -0.06(5)
_refine_ls_extinction_method none
_refine_ls_goodness_of_fit_ref 0.948
_refine_ls_hydrogen_treatment constr
_refine_ls_matrix_type full
_refine_ls_number_parameters 636
_refine_ls_number_reflns 7213
_refine_ls_number_restraints 28
_refine_ls_restrained_S_all 0.946
_refine_ls_R_factor_all 0.2714
_refine_ls_R_factor_gt 0.0989
_refine_ls_shift/su_max 0.870
_refine_ls_shift/su_mean 0.013
_refine_ls_structure_factor_coef Fsqd
_refine_ls_weighting_details 'w=1/[\s^2^(Fo^2^)+(0.2000P)^2^+0.0000P] where P=(Fo^2^+2Fc^2^)/3'
_refine_ls_weighting_scheme calc
_refine_ls_wR_factor_gt 0.2457
_refine_ls_wR_factor_ref 0.3209
_reflns_number_gt 2769
_reflns_number_total 7213
_reflns_threshold_expression >2sigma(I)
_cod_data_source_file ja808210z_si_002.cif
_cod_data_source_block 2
_cod_depositor_comments
;
The following automatic conversions were performed:

'_refine_ls_weighting_scheme' value 'calc
w=1/[\s^2^(Fo^2^)+(0.2000P)^2^+0.0000P] where P=(Fo^2^+2Fc^2^)/3' was
changed to 'calc'. New tag '_refine_ls_weighting_details' was
created. The value of the new tag was set to
'w=1/[\s^2^(Fo^2^)+(0.2000P)^2^+0.0000P] where P=(Fo^2^+2Fc^2^)/3'.

Automatic conversion script
Id: cif_fix_values 3143 2015-03-26 13:38:13Z robertas 
;
_cod_original_sg_symbol_H-M 'C 2'
_cod_database_code 4103886

loop_
_symmetry_equiv_pos_as_xyz
'x, y, z'
'-x, y, -z'
'x+1/2, y+1/2, z'
'-x+1/2, y+1/2, -z'

loop_
_atom_site_label
_atom_site_type_symbol
_atom_site_fract_x
_atom_site_fract_y
_atom_site_fract_z
_atom_site_U_iso_or_equiv
_atom_site_adp_type
_atom_site_occupancy
_atom_site_calc_flag
_atom_site_refinement_flags
Zn1 Zn 0.34281(5) 0.4067(6) 0.29525(7) 0.0416(5) Uani 1 d .
N1 N 0.3980(6) 0.5039(8) 0.2976(6) 0.028(4) Uani 1 d D
N2 N 0.4229(7) 0.6275(11) 0.2904(7) 0.038(4) Uani 1 d D
N3 N 0.3942(10) 0.3155(14) 0.2980(8) 0.083(8) Uani 1 d D
N4 N 0.4229(10) 0.1951(12) 0.2911(8) 0.059(6) Uani 1 d D
N5 N 0.2903(4) 0.4040(13) 0.2101(5) 0.058(3) Uani 1 d D
N6 N 0.2134(4) 0.4061(15) 0.1313(6) 0.069(3) Uani 1 d D
N7 N 0.2922(5) 0.3987(13) 0.3651(6) 0.067(4) Uani 1 d D
N8 N 0.2142(5) 0.3936(15) 0.4243(6) 0.108(9) Uani 1 d D
C1 C 0.3741(11) 0.5734(13) 0.2890(7) 0.048(6) Uani 1 d D
H1 H 0.3307 0.5848 0.2829 0.097(11) Uiso 1 calc R
C2 C 0.4580(11) 0.5012(18) 0.3050(9) 0.149(16) Uani 1 d D
H2 H 0.4835 0.4581 0.3117 0.097(11) Uiso 1 calc R
C3 C 0.4801(10) 0.5845(10) 0.3009(9) 0.071(9) Uani 1 d D
H3 H 0.5218 0.6025 0.3045 0.097(11) Uiso 1 calc R
C4 C 0.4163(10) 0.7038(14) 0.2866(7) 0.041(5) Uani 1 d D
C5 C 0.4725(11) 0.7438(13) 0.2703(9) 0.089(11) Uani 1 d D
H5 H 0.5088 0.7173 0.2625 0.097(11) Uiso 1 calc R
C6 C 0.4699(10) 0.8248(14) 0.2669(10) 0.092(11) Uani 1 d D
H6 H 0.5057 0.8504 0.2566 0.097(11) Uiso 1 calc R
C7 C 0.4159(10) 0.8689(13) 0.2782(9) 0.058(7) Uani 1 d D
C8 C 0.3626(7) 0.8226(12) 0.2942(8) 0.061(8) Uani 1 d D
H8 H 0.3258 0.8478 0.3024 0.097(11) Uiso 1 calc R
C9 C 0.3633(12) 0.7397(16) 0.2982(8) 0.077(9) Uani 1 d D
H9 H 0.3281 0.7128 0.3085 0.097(11) Uiso 1 calc R
C10 C 0.4156(8) 0.9525(13) 0.2807(6) 0.045(6) Uani 1 d D
C11 C 0.4652(13) 0.9892(13) 0.2684(11) 0.089(10) Uani 1 d D
H11 H 0.5004 0.9625 0.2577 0.097(11) Uiso 1 calc R
C12 C 0.4669(13) 0.0681(18) 0.2707(11) 0.109(12) Uani 1 d D
H12 H 0.5044 0.0925 0.2635 0.097(11) Uiso 1 calc R
C13 C 0.4192(11) 0.1096(12) 0.2824(10) 0.059(7) Uani 1 d D
C14 C 0.3655(10) 1.0695(15) 0.2927(9) 0.080(9) Uani 1 d D
H14 H 0.3287 1.0955 0.2997 0.097(11) Uiso 1 calc R
C15 C 0.3661(14) 0.9909(14) 0.2928(8) 0.088(10) Uani 1 d D
H15 H 0.3301 0.9648 0.3018 0.097(11) Uiso 1 calc R
C16 C 0.3755(9) 0.2414(13) 0.2898(8) 0.046(6) Uani 1 d D
H16 H 0.3330 0.2260 0.2840 0.097(11) Uiso 1 calc R
C17 C 0.4641(8) 0.3064(9) 0.3047(10) 0.071(8) Uani 1 d D
H17 H 0.4941 0.3453 0.3111 0.097(11) Uiso 1 calc R
C18 C 0.4760(13) 0.235(2) 0.3001(10) 0.118(14) Uani 1 d D
H18 H 0.5168 0.2141 0.3029 0.097(11) Uiso 1 calc R
C19 C 0.2287(5) 0.4107(13) 0.1918(6) 0.045(3) Uani 1 d D
H19 H 0.1989 0.4181 0.2197 0.097(11) Uiso 1 calc R
C20 C 0.3159(7) 0.394(2) 0.1566(8) 0.142(15) Uani 1 d D
H20 H 0.3591 0.3877 0.1534 0.097(11) Uiso 1 calc R
C21 C 0.2692(9) 0.396(2) 0.1090(9) 0.22(3) Uani 1 d D
H21 H 0.2744 0.3903 0.0666 0.097(11) Uiso 1 calc R
C22 C 0.1516(6) 0.4001(12) 0.0922(8) 0.068(5) Uani 1 d D
C23 C 0.0975(7) 0.4007(15) 0.1214(8) 0.170(17) Uani 1 d D
H23 H 0.0992 0.3979 0.1651 0.097(11) Uiso 1 calc R
C24 C 0.0407(9) 0.4059(15) 0.0828(10) 0.172(15) Uani 1 d D
H24 H 0.0042 0.4063 0.1028 0.097(11) Uiso 1 calc R
C25 C 0.0310(6) 0.4104(16) 0.0185(7) 0.068(4) Uani 1 d D
C26 C 0.0877(8) 0.409(2) -0.0052(8) 0.150(11) Uani 1 d D
H26 H 0.0864 0.4123 -0.0488 0.097(11) Uiso 1 calc R
C27 C 0.1473(8) 0.404(2) 0.0302(8) 0.148(13) Uani 1 d D
H27 H 0.1840 0.4037 0.0103 0.097(11) Uiso 1 calc R
C28 C 0.2306(6) 0.4147(13) 0.3714(7) 0.055(4) Uani 1 d D
H28 H 0.2028 0.4387 0.3402 0.066 Uiso 1 calc R
C29 C 0.3153(10) 0.3631(14) 0.4224(9) 0.121(10) Uani 1 d D
H29 H 0.3568 0.3451 0.4327 0.15(4) Uiso 1 calc R
C30 C 0.2681(10) 0.3587(14) 0.4609(13) 0.138(11) Uani 1 d D
H30 H 0.2706 0.3379 0.5013 0.15(4) Uiso 1 calc R
C31 C 0.1518(6) 0.4182(13) 0.4501(7) 0.072(6) Uani 1 d D
C32 C 0.1472(7) 0.4099(12) 0.5079(6) 0.103(8) Uani 1 d D
H32 H 0.1842 0.4057 0.5364 0.15(4) Uiso 1 calc R
C33 C 0.0869(6) 0.4066(14) 0.5307(7) 0.095(7) Uani 1 d D
H33 H 0.0839 0.4006 0.5734 0.15(4) Uiso 1 calc R
C34 C 0.0325(6) 0.4129(17) 0.4865(8) 0.086(6) Uani 1 d D
C35 C 0.0378(7) 0.422(2) 0.4282(8) 0.171(17) Uani 1 d D
H35 H 0.0010 0.4261 0.3994 0.15(4) Uiso 1 calc R
C36 C 0.0997(8) 0.425(2) 0.4054(9) 0.21(2) Uani 1 d D
H36 H 0.1036 0.4307 0.3628 0.15(4) Uiso 1 calc R
S1 S 0.6639(4) 0.7140(7) 0.2706(4) 0.074(2) Uani 1 d .
O1 O 0.6204(10) 0.6697(15) 0.2963(13) 0.138(10) Uani 1 d .
O2 O 0.6338(10) 0.7907(15) 0.2618(13) 0.136(9) Uani 1 d .
O3 O 0.7258(10) 0.699(2) 0.2911(14) 0.213(17) Uani 1 d .
F1 F 0.6733(14) 0.6133(9) 0.1892(10) 0.223(13) Uani 1 d D
F2 F 0.6914(13) 0.7267(10) 0.1571(9) 0.237(17) Uani 1 d D
F3 F 0.5952(10) 0.6912(19) 0.1644(10) 0.32(2) Uani 1 d D
C37 C 0.6553(12) 0.6862(12) 0.1913(13) 0.096(9) Uani 1 d .
S2 S 0.1629(4) 0.6005(7) 0.2716(5) 0.086(3) Uani 1 d D
O4 O 0.1236(7) 0.6525(12) 0.3007(9) 0.088(6) Uani 1 d .
O5 O 0.1441(12) 0.5231(11) 0.2686(10) 0.118(8) Uani 1 d .
O6 O 0.2273(10) 0.602(2) 0.2901(13) 0.178(13) Uani 1 d .
F4 F 0.1868(12) 0.5896(18) 0.1543(13) 0.201(11) Uiso 1 d D
F5 F 0.0962(15) 0.6223(17) 0.1670(15) 0.228(13) Uiso 1 d D
F6 F 0.186(3) 0.709(3) 0.185(3) 0.48(4) Uiso 1 d D
C38 C 0.1575(16) 0.640(3) 0.1889(18) 0.27(3) Uiso 1 d D
O7 O 0.2334(6) 0.9022(17) 0.3619(6) 0.111(4) Uiso 1 d .
O8 O 0.1013(6) 0.9149(16) 0.3185(6) 0.113(4) Uiso 1 d .
C39 C 0.2011(18) 0.976(2) 0.3516(17) 0.146(14) Uiso 1 d .
C40 C 0.1981(16) 0.8370(19) 0.3333(15) 0.112(10) Uiso 1 d .
C41 C 0.1371(16) 0.841(2) 0.3125(15) 0.139(10) Uiso 1 d .
C42 C 0.1337(11) 0.9772(15) 0.3534(11) 0.092(6) Uiso 1 d .
O9 O 0.4811(12) 0.415(3) 0.1622(12) 0.217(10) Uiso 1 d .
O10 O 0.549(2) 0.371(2) 0.0768(19) 0.285(19) Uiso 1 d .
C43 C 0.524(2) 0.337(3) 0.152(2) 0.185(15) Uiso 1 d .
C44 C 0.481(3) 0.496(5) 0.157(3) 0.30(3) Uiso 1 d .
C45 C 0.508(3) 0.317(3) 0.074(3) 0.23(2) Uiso 1 d .
C46 C 0.423(4) 0.353(5) 0.057(4) 0.40(5) Uiso 1 d .
O11 O 0.2504(10) 0.903(3) 0.1809(10) 0.181(7) Uiso 1 d .
O12 O 0.2228(13) 0.9377(17) 0.0518(13) 0.203(11) Uiso 1 d .
C47 C 0.259(3) 0.814(4) 0.158(3) 0.25(2) Uiso 1 d .
C48 C 0.228(3) 1.010(4) 0.082(3) 0.25(2) Uiso 1 d .
C49 C 0.211(2) 0.845(3) 0.090(2) 0.202(17) Uiso 1 d .
C50 C 0.2636(19) 0.969(3) 0.141(2) 0.171(14) Uiso 1 d .
O13 O 0.4665(8) 0.3975(18) 0.4369(8) 0.139(6) Uiso 1 d .
C51 C 0.497(2) 0.339(3) 0.4630(17) 0.198(16) Uiso 1 d .
O14 O 0.342(2) 0.196(3) 0.125(2) 0.33(2) Uiso 1 d .
O15 O 0.444(2) 0.115(3) 0.062(2) 0.35(2) Uiso 1 d .
C52 C 0.407(2) 0.180(3) 0.1205(19) 0.181(14) Uiso 1 d .
C53 C 0.437(3) 0.207(4) 0.045(3) 0.25(2) Uiso 1 d .
C54 C 0.338(3) 0.100(4) 0.076(3) 0.29(3) Uiso 1 d .
C55 C 0.324(3) 0.206(4) 0.047(3) 0.29(3) Uiso 1 d .

loop_
_atom_site_aniso_label
_atom_site_aniso_U_11
_atom_site_aniso_U_22
_atom_site_aniso_U_33
_atom_site_aniso_U_23
_atom_site_aniso_U_13
_atom_site_aniso_U_12
Zn1 0.0328(7) 0.0308(6) 0.0628(9) -0.0002(17) 0.0120(6) -0.0006(16)
N1 0.025(8) 0.000(5) 0.057(10) 0.019(5) -0.002(7) 0.000(5)
N2 0.012(8) 0.031(9) 0.073(13) -0.007(8) 0.010(8) -0.009(7)
N3 0.046(13) 0.109(17) 0.100(17) 0.066(12) 0.028(11) 0.005(11)
N4 0.056(13) 0.015(8) 0.107(17) -0.010(9) 0.016(12) -0.006(8)
N5 0.036(5) 0.084(8) 0.053(6) 0.001(14) -0.001(5) -0.023(13)
N6 0.037(5) 0.095(9) 0.073(8) -0.030(16) 0.001(5) -0.003(15)
N7 0.036(5) 0.096(12) 0.074(8) 0.025(12) 0.025(5) 0.006(10)
N8 0.026(5) 0.24(3) 0.063(8) 0.069(17) 0.020(5) 0.004(13)
C1 0.054(15) 0.029(11) 0.057(14) 0.001(11) -0.004(11) 0.013(11)
C2 0.053(15) 0.12(2) 0.25(4) 0.08(2) -0.079(19) -0.002(15)
C3 0.038(12) 0.001(7) 0.17(3) 0.020(10) 0.013(14) -0.008(7)
C4 0.042(13) 0.041(12) 0.039(11) -0.013(10) 0.004(9) 0.003(10)
C5 0.053(15) 0.016(11) 0.21(3) 0.000(14) 0.067(18) -0.005(10)
C6 0.040(13) 0.054(16) 0.20(3) 0.024(16) 0.069(17) 0.024(11)
C7 0.059(15) 0.016(8) 0.091(18) -0.019(10) -0.024(12) -0.008(10)
C8 0.008(7) 0.028(11) 0.15(2) 0.018(11) 0.035(11) -0.004(7)
C9 0.081(18) 0.048(14) 0.11(2) 0.026(13) 0.047(16) 0.026(13)
C10 0.046(13) 0.031(10) 0.067(15) -0.018(10) 0.037(11) -0.007(10)
C11 0.11(2) 0.019(11) 0.15(3) 0.016(13) 0.06(2) 0.027(12)
C12 0.065(19) 0.049(16) 0.22(4) 0.00(2) 0.06(2) -0.022(14)
C13 0.035(13) 0.016(10) 0.13(2) -0.009(12) 0.017(13) 0.005(9)
C14 0.020(10) 0.034(12) 0.18(3) -0.009(14) 0.011(13) 0.016(9)
C15 0.12(2) 0.034(14) 0.12(2) 0.006(13) 0.055(19) -0.041(14)
C16 0.014(11) 0.031(12) 0.096(19) 0.006(12) 0.015(11) 0.015(9)
C17 0.030(9) 0.000(6) 0.19(2) 0.013(9) 0.058(12) 0.014(6)
C18 0.030(15) 0.12(3) 0.20(4) 0.01(2) -0.006(18) -0.027(15)
C19 0.040(6) 0.056(7) 0.038(7) 0.020(14) -0.001(5) 0.004(14)
C20 0.033(8) 0.33(5) 0.066(11) -0.06(3) 0.002(8) 0.03(2)
C21 0.057(11) 0.54(8) 0.063(12) -0.09(4) -0.005(10) 0.08(3)
C22 0.043(7) 0.079(13) 0.077(11) 0.037(15) -0.011(7) 0.016(12)
C23 0.042(9) 0.41(5) 0.060(11) -0.09(3) -0.002(8) -0.04(3)
C24 0.064(12) 0.36(5) 0.091(15) 0.02(4) -0.001(11) -0.10(3)
C25 0.049(7) 0.093(10) 0.060(9) -0.02(2) -0.002(6) -0.016(17)
C26 0.062(10) 0.34(3) 0.045(9) 0.00(4) -0.015(8) 0.01(5)
C27 0.059(10) 0.32(4) 0.060(12) -0.08(3) 0.002(8) -0.03(3)
C28 0.042(6) 0.054(9) 0.068(9) 0.001(13) 0.006(6) 0.008(12)
C29 0.062(12) 0.24(3) 0.065(13) 0.063(15) 0.016(10) 0.038(14)
C30 0.061(13) 0.20(3) 0.16(2) 0.08(2) 0.050(15) 0.023(15)
C31 0.036(7) 0.102(16) 0.076(11) 0.034(14) 0.002(6) 0.006(12)
C32 0.064(10) 0.22(2) 0.027(7) 0.041(18) 0.021(7) 0.084(19)
C33 0.044(7) 0.173(19) 0.066(10) 0.074(19) 0.003(7) 0.00(2)
C34 0.041(7) 0.138(16) 0.084(11) -0.05(2) 0.035(8) -0.022(18)
C35 0.045(8) 0.42(5) 0.047(10) 0.08(3) 0.015(7) 0.01(3)
C36 0.044(9) 0.54(7) 0.066(12) 0.07(4) 0.016(9) -0.01(3)
S1 0.055(5) 0.087(6) 0.082(6) 0.005(4) 0.017(4) -0.029(4)
O1 0.112(18) 0.115(17) 0.21(2) 0.047(16) 0.097(17) -0.022(14)
O2 0.104(15) 0.124(18) 0.19(2) -0.041(16) 0.061(15) 0.026(13)
O3 0.052(13) 0.36(5) 0.22(3) 0.14(3) 0.016(16) 0.067(19)
F1 0.38(3) 0.073(9) 0.25(2) -0.067(12) 0.16(2) 0.019(14)
F2 0.48(4) 0.137(14) 0.150(17) -0.024(12) 0.24(2) -0.054(19)
F3 0.24(3) 0.60(7) 0.098(14) -0.14(2) -0.040(15) -0.09(3)
C37 0.12(2) 0.041(9) 0.13(2) -0.024(11) 0.042(16) -0.022(11)
S2 0.046(5) 0.083(6) 0.129(8) -0.003(5) 0.017(5) 0.011(4)
O4 0.056(11) 0.082(12) 0.123(15) -0.019(11) 0.006(10) 0.005(9)
O5 0.20(2) 0.058(11) 0.112(15) 0.000(9) 0.065(14) 0.060(12)
O6 0.056(13) 0.28(4) 0.20(3) -0.01(2) -0.003(15) 0.078(17)

loop_
_atom_type_symbol
_atom_type_description
_atom_type_scat_dispersion_real
_atom_type_scat_dispersion_imag
_atom_type_scat_source
C C 0.0033 0.0016 'International Tables Vol C Tables 4.2.6.8 and 6.1.1.4'
H H 0.0000 0.0000 'International Tables Vol C Tables 4.2.6.8 and 6.1.1.4'
N N 0.0061 0.0033 'International Tables Vol C Tables 4.2.6.8 and 6.1.1.4'
O O 0.0106 0.0060 'International Tables Vol C Tables 4.2.6.8 and 6.1.1.4'
F F 0.0171 0.0103 'International Tables Vol C Tables 4.2.6.8 and 6.1.1.4'
S S 0.1246 0.1234 'International Tables Vol C Tables 4.2.6.8 and 6.1.1.4'
Zn Zn 0.2220 1.4310 'International Tables Vol C Tables 4.2.6.8 and 6.1.1.4'

loop_
_geom_angle_atom_site_label_1
_geom_angle_atom_site_label_2
_geom_angle_atom_site_label_3
_geom_angle
_geom_angle_site_symmetry_1
_geom_angle_site_symmetry_3
N3 Zn1 N7 106.2(8) . .
N3 Zn1 N5 104.6(8) . .
N7 Zn1 N5 113.5(5) . .
N3 Zn1 N1 111.7(5) . .
N7 Zn1 N1 113.9(7) . .
N5 Zn1 N1 106.6(6) . .
C2 N1 C1 114(2) . .
C2 N1 Zn1 121.9(16) . .
C1 N1 Zn1 123.6(13) . .
C4 N2 C1 127.1(17) . .
C4 N2 C3 128.1(16) . .
C1 N2 C3 104.7(16) . .
C16 N3 C17 100.3(17) . .
C16 N3 Zn1 129.3(15) . .
C17 N3 Zn1 130.3(15) . .
C16 N4 C18 108(2) . .
C16 N4 C13 127(2) . .
C18 N4 C13 125(2) . .
C19 N5 C20 104.5(11) . .
C19 N5 Zn1 132.7(9) . .
C20 N5 Zn1 122.8(9) . .
C19 N6 C21 104.2(12) . .
C19 N6 C22 131.9(11) . .
C21 N6 C22 123.3(14) . .
C28 N7 C29 103.7(13) . .
C28 N7 Zn1 133.6(11) . .
C29 N7 Zn1 122.4(11) . .
C28 N8 C30 108.7(13) . .
C28 N8 C31 124.7(15) . .
C30 N8 C31 125.2(14) . .
N1 C1 N2 110.7(18) . .
N1 C1 H1 124.7 . .
N2 C1 H1 124.6 . .
N1 C2 C3 105(2) . .
N1 C2 H2 127.3 . .
C3 C2 H2 127.3 . .
N2 C3 C2 104.8(16) . .
N2 C3 H3 127.6 . .
C2 C3 H3 127.6 . .
C9 C4 N2 123(2) . .
C9 C4 C5 123(2) . .
N2 C4 C5 114.4(19) . .
C6 C5 C4 118(2) . .
C6 C5 H5 121.1 . .
C4 C5 H5 121.1 . .
C5 C6 C7 124(2) . .
C5 C6 H6 117.9 . .
C7 C6 H6 118.0 . .
C6 C7 C10 124(2) . .
C6 C7 C8 113.1(18) . .
C10 C7 C8 123(2) . .
C9 C8 C7 124.5(18) . .
C9 C8 H8 117.8 . .
C7 C8 H8 117.8 . .
C4 C9 C8 118(2) . .
C4 C9 H9 121.2 . .
C8 C9 H9 121.2 . .
C11 C10 C15 119(2) . .
C11 C10 C7 119(2) . .
C15 C10 C7 122(2) . .
C10 C11 C12 121(3) . 1_565
C10 C11 H11 119.6 . .
C12 C11 H11 119.6 1_565 .
C13 C12 C11 124(3) . 1_545
C13 C12 H12 118.2 . .
C11 C12 H12 118.2 1_545 .
C12 C13 C14 115(2) . 1_545
C12 C13 N4 124(2) . .
C14 C13 N4 121(2) 1_545 .
C13 C14 C15 120(2) 1_565 .
C13 C14 H14 119.8 1_565 .
C15 C14 H14 119.9 . .
C10 C15 C14 122(2) . .
C10 C15 H15 119.1 . .
C14 C15 H15 119.1 . .
N4 C16 N3 112.8(19) . .
N4 C16 H16 123.6 . .
N3 C16 H16 123.6 . .
C18 C17 N3 107.6(18) . .
C18 C17 H17 126.2 . .
N3 C17 H17 126.2 . .
C17 C18 N4 111(2) . .
C17 C18 H18 124.5 . .
N4 C18 H18 124.5 . .
N6 C19 N5 113.8(11) . .
N6 C19 H19 123.1 . .
N5 C19 H19 123.1 . .
C21 C20 N5 108.2(14) . .
C21 C20 H20 125.9 . .
N5 C20 H20 125.9 . .
C20 C21 N6 109.4(17) . .
C20 C21 H21 125.3 . .
N6 C21 H21 125.3 . .
C27 C22 C23 120.1(14) . .
C27 C22 N6 120.9(14) . .
C23 C22 N6 118.3(14) . .
C22 C23 C24 116.2(17) . .
C22 C23 H23 121.9 . .
C24 C23 H23 121.9 . .
C25 C24 C23 128.2(18) . .
C25 C24 H24 115.9 . .
C23 C24 H24 115.9 . .
C24 C25 C26 110.4(13) . .
C24 C25 C25 124.1(17) . 2
C26 C25 C25 125.3(17) . 2
C25 C26 C27 125.4(16) . .
C25 C26 H26 117.3 . .
C27 C26 H26 117.3 . .
C22 C27 C26 119.6(16) . .
C22 C27 H27 120.2 . .
C26 C27 H27 120.2 . .
N8 C28 N7 113.5(14) . .
N8 C28 H28 123.2 . .
N7 C28 H28 123.2 . .
C30 C29 N7 110.5(18) . .
C30 C29 H29 124.8 . .
N7 C29 H29 124.8 . .
C29 C30 N8 104(2) . .
C29 C30 H30 128.2 . .
N8 C30 H30 128.2 . .
C32 C31 C36 122.6(14) . .
C32 C31 N8 119.4(13) . .
C36 C31 N8 114.8(14) . .
C31 C32 C33 121.7(13) . .
C31 C32 H32 119.1 . .
C33 C32 H32 119.1 . .
C34 C33 C32 117.5(13) . .
C34 C33 H33 121.3 . .
C32 C33 H33 121.3 . .
C35 C34 C33 120.2(13) . .
C35 C34 C34 123.6(18) . 2_556
C33 C34 C34 116.1(17) . 2_556
C34 C35 C36 121.8(15) . .
C34 C35 H35 119.1 . .
C36 C35 H35 119.1 . .
C31 C36 C35 116.2(16) . .
C31 C36 H36 121.9 . .
C35 C36 H36 121.9 . .
O3 S1 O1 115.6(18) . .
O3 S1 O2 126(2) . .
O1 S1 O2 105.4(15) . .
O3 S1 C37 103.7(18) . .
O1 S1 C37 103.8(15) . .
O2 S1 C37 98.0(13) . .
F2 C37 F3 108(2) . .
F2 C37 F1 107.8(19) . .
F3 C37 F1 108.0(17) . .
F2 C37 S1 112.9(16) . .
F3 C37 S1 112.1(18) . .
F1 C37 S1 107.7(19) . .
O6 S2 O4 118.5(16) . .
O6 S2 O5 107.0(19) . .
O4 S2 O5 117.2(13) . .
O6 S2 C38 101.7(17) . .
O4 S2 C38 101.6(14) . .
O5 S2 C38 109.3(17) . .
F6 C38 F5 127(5) . .
F6 C38 F4 109(4) . .
F5 C38 F4 98(3) . .
F6 C38 S2 114(4) . .
F5 C38 S2 100(3) . .
F4 C38 S2 107(3) . .
C39 O7 C40 115.3(17) . .
C42 O8 C41 119.0(17) . .
C42 C39 O7 117(3) . .
C41 C40 O7 122(3) . .
C40 C41 O8 119(3) . .
C39 C42 O8 112(2) . .
C44 O9 C43 143(5) . .
C45 O10 C43 62(3) . .
O9 C43 C45 105(3) . .
O9 C43 O10 94(3) . .
C45 C43 O10 42(2) . .
O10 C45 C43 76(4) . .
O10 C45 C46 112(5) . .
C43 C45 C46 101(4) . .
C50 O11 C47 122(3) . .
C48 O12 C49 126(4) . .
O11 C47 C49 83(3) . .
O12 C48 C50 87(4) . .
C47 C49 O12 123(4) . .
O11 C50 C48 136(4) . .
O13 C51 C51 114(3) . 2_656
C52 O14 C55 93(4) . .
C53 O15 C52 63(3) . .
O14 C52 C53 116(4) . .
O14 C52 O15 129(4) . .
C53 C52 O15 51(2) . .
O15 C53 C52 66(3) . .
O14 C55 C54 65(3) . .

loop_
_geom_bond_atom_site_label_1
_geom_bond_atom_site_label_2
_geom_bond_distance
_geom_bond_site_symmetry_2
Zn1 N3 1.93(2) .
Zn1 N7 1.948(11) .
Zn1 N5 2.005(10) .
Zn1 N1 2.063(12) .
N1 C2 1.26(3) .
N1 C1 1.32(2) .
N2 C4 1.35(2) .
N2 C1 1.40(3) .
N2 C3 1.42(2) .
N3 C16 1.36(3) .
N3 C17 1.47(2) .
N4 C16 1.29(2) .
N4 C18 1.31(3) .
N4 C13 1.51(2) .
N5 C19 1.314(14) .
N5 C20 1.336(19) .
N6 C19 1.292(15) .
N6 C21 1.34(2) .
N6 C22 1.459(16) .
N7 C28 1.354(16) .
N7 C29 1.40(2) .
N8 C28 1.279(19) .
N8 C30 1.43(3) .
N8 C31 1.553(19) .
C1 H1 0.9300 .
C2 C3 1.54(3) .
C2 H2 0.9300 .
C3 H3 0.9300 .
C4 C9 1.33(3) .
C4 C5 1.46(3) .
C5 C6 1.42(3) .
C5 H5 0.9300 .
C6 C7 1.42(3) .
C6 H6 0.9300 .
C7 C10 1.466(16) .
C7 C8 1.46(3) .
C8 C9 1.46(3) .
C8 H8 0.9300 .
C9 H9 0.9300 .
C10 C11 1.29(3) .
C10 C15 1.30(3) .
C11 C12 1.38(3) 1_565
C11 H11 0.9300 .
C12 C13 1.29(3) .
C12 C11 1.38(3) 1_545
C12 H12 0.9300 .
C13 C14 1.37(3) 1_545
C14 C13 1.37(3) 1_565
C14 C15 1.38(3) .
C14 H14 0.9300 .
C15 H15 0.9300 .
C16 H16 0.9300 .
C17 C18 1.28(4) .
C17 H17 0.9300 .
C18 H18 0.9300 .
C19 H19 0.9300 .
C20 C21 1.32(2) .
C20 H20 0.9300 .
C21 H21 0.9300 .
C22 C27 1.32(2) .
C22 C23 1.37(2) .
C23 C24 1.37(2) .
C23 H23 0.9300 .
C24 C25 1.36(2) .
C24 H24 0.9300 .
C25 C26 1.36(2) .
C25 C25 1.44(2) 2
C26 C27 1.38(2) .
C26 H26 0.9300 .
C27 H27 0.9300 .
C28 H28 0.9300 .
C29 C30 1.37(3) .
C29 H29 0.9300 .
C30 H30 0.9300 .
C31 C32 1.258(18) .
C31 C36 1.36(2) .
C32 C33 1.421(19) .
C32 H32 0.9300 .
C33 C34 1.39(2) .
C33 H33 0.9300 .
C34 C35 1.27(2) .
C34 C34 1.56(2) 2_556
C35 C36 1.45(2) .
C35 H35 0.9300 .
C36 H36 0.9300 .
S1 O3 1.349(19) .
S1 O1 1.371(18) .
S1 O2 1.49(2) .
S1 C37 1.75(3) .
F1 C37 1.34(2) .
F2 C37 1.33(2) .
F3 C37 1.33(3) .
S2 O6 1.37(2) .
S2 O4 1.429(18) .
S2 O5 1.41(2) .
S2 C38 1.89(4) .
F4 C38 1.358(10) .
F5 C38 1.357(10) .
F6 C38 1.356(10) .
O7 C39 1.46(4) .
O7 C40 1.46(4) .
O8 C42 1.44(3) .
O8 C41 1.52(4) .
C39 C42 1.43(4) .
C40 C41 1.31(4) .
O9 C44 1.42(7) .
O9 C43 1.67(5) .
O10 C45 1.28(6) .
O10 C43 1.85(5) .
C43 C45 1.68(6) .
C45 C46 1.89(9) .
O11 C50 1.47(5) .
O11 C47 1.65(7) .
O12 C48 1.43(6) .
O12 C49 1.85(5) .
C47 C49 1.75(7) .
C48 C50 1.56(6) .
O13 C51 1.30(4) .
C51 C51 1.57(7) 2_656
O14 C52 1.42(5) .
O14 C55 1.68(6) .
O15 C53 1.64(6) .
O15 C52 1.92(6) .
C52 C53 1.87(6) .
C54 C55 1.98(8) .
